data_7220768
loop_
_publ_author_name
'chen, lizhuang'
'Cao, Xing-Xing'
'Huang, Deng-Deng'
'Pan, Qi-Jian'

_publ_section_title
;
 Temperature-induced reversible structural phase transition of
 1,4-dimethyl-1,4-diazabicyclo[2.2.2]octane bis(perchlorate)
;
_journal_name_full 'RSC Adv.'
_journal_paper_doi 10.1039/C5RA07526B
_journal_year 2015
_chemical_formula_sum 'C8 H18 Cl2 N2 O8'
_chemical_formula_weight 341.14
_chemical_name_systematic
;
 ?
;
_space_group_IT_number 62
_symmetry_cell_setting orthorhombic
_symmetry_space_group_name_Hall '-P 2ac 2n'
_symmetry_space_group_name_H-M 'P n m a'
_atom_sites_solution_hydrogens geom
_atom_sites_solution_primary direct
_atom_sites_solution_secondary difmap
_audit_creation_method SHELXL-97
_audit_update_record
;
2015-01-20 deposited with the CCDC.
2015-06-12 downloaded from the CCDC.
;
_cell_angle_alpha 90.00
_cell_angle_beta 90.00
_cell_angle_gamma 90.00
_cell_formula_units_Z 12
_cell_length_a 15.5417(14)
_cell_length_b 13.3677(12)
_cell_length_c 20.7728(19)
_cell_measurement_reflns_used 7167
_cell_measurement_temperature 298(2)
_cell_measurement_theta_max 23.56
_cell_measurement_theta_min 2.36
_cell_volume 4315.7(7)
_computing_structure_refinement 'SHELXL-97 (Sheldrick, 1997)'
_diffrn_ambient_temperature 298(2)
_diffrn_measured_fraction_theta_full 1.000
_diffrn_measured_fraction_theta_max 1.000
_diffrn_measurement_device_type 'CCD area detector'
_diffrn_measurement_method 'phi and omega scans'
_diffrn_radiation_monochromator graphite
_diffrn_radiation_source 'fine-focus sealed tube'
_diffrn_radiation_type MoK\a
_diffrn_radiation_wavelength 0.71073
_diffrn_reflns_av_R_equivalents 0.0307
_diffrn_reflns_av_unetI/netI 0.0179
_diffrn_reflns_limit_h_max 18
_diffrn_reflns_limit_h_min -18
_diffrn_reflns_limit_k_max 16
_diffrn_reflns_limit_k_min -15
_diffrn_reflns_limit_l_max 25
_diffrn_reflns_limit_l_min -24
_diffrn_reflns_number 32689
_diffrn_reflns_theta_full 25.68
_diffrn_reflns_theta_max 25.68
_diffrn_reflns_theta_min 1.64
_exptl_absorpt_coefficient_mu 0.489
_exptl_absorpt_correction_T_max 0.9085
_exptl_absorpt_correction_T_min 0.8672
_exptl_absorpt_correction_type multi-scan
_exptl_absorpt_process_details sadabs
_exptl_crystal_density_diffrn 1.575
_exptl_crystal_density_method 'not measured'
_exptl_crystal_F_000 2136
_exptl_crystal_size_max 0.30
_exptl_crystal_size_mid 0.30
_exptl_crystal_size_min 0.20
_refine_diff_density_max 0.564
_refine_diff_density_min -0.632
_refine_diff_density_rms 0.076
_refine_ls_extinction_method none
_refine_ls_goodness_of_fit_ref 1.048
_refine_ls_hydrogen_treatment constr
_refine_ls_matrix_type full
_refine_ls_number_parameters 471
_refine_ls_number_reflns 4284
_refine_ls_number_restraints 278
_refine_ls_restrained_S_all 1.116
_refine_ls_R_factor_all 0.1060
_refine_ls_R_factor_gt 0.0787
_refine_ls_shift/su_max 0.010
_refine_ls_shift/su_mean 0.000
_refine_ls_structure_factor_coef Fsqd
_refine_ls_weighting_details 'calc w=1/[\s^2^(Fo^2^)+(0.0701P)^2^+11.6493P] where P=(Fo^2^+2Fc^2^)/3'
_refine_ls_weighting_scheme calc
_refine_ls_wR_factor_gt 0.1863
_refine_ls_wR_factor_ref 0.2117
_reflns_number_gt 3016
_reflns_number_total 4284
_reflns_threshold_expression >2sigma(I)
_cod_data_source_file c5ra07526b2.cif
_cod_data_source_block w1
_cod_depositor_comments
;
The following automatic conversions were performed:

'_symmetry_cell_setting' value 'Orthorhombic' changed to
'orthorhombic' according to
/usr/data/users/saulius/crontab/automatic-downloads/rss-feeds/RSC/lib/dictionaries/cif_core.dic
dictionary named 'cif_core.dic' version 2.4.2 from 2011-04-26.

Automatic conversion script
Id: cif_fix_values 3271 2015-04-21 07:52:19Z andrius 
;
_cod_original_sg_symbol_H-M 'Pnma '
_cod_database_code 7220768

loop_
_symmetry_equiv_pos_as_xyz
'x, y, z'
'-x+1/2, -y, z+1/2'
'x+1/2, -y+1/2, -z+1/2'
'-x, y+1/2, -z'
'-x, -y, -z'
'x-1/2, y, -z-1/2'
'-x-1/2, y-1/2, z-1/2'
'x, -y-1/2, z'

loop_
_atom_site_label
_atom_site_type_symbol
_atom_site_fract_x
_atom_site_fract_y
_atom_site_fract_z
_atom_site_U_iso_or_equiv
_atom_site_adp_type
_atom_site_occupancy
_atom_site_symmetry_multiplicity
_atom_site_calc_flag
_atom_site_refinement_flags
_atom_site_disorder_assembly
_atom_site_disorder_group
Cl1 Cl 0.23163(9) 0.53421(13) 0.48008(9) 0.0819(5) Uani 1 1 d DU . .
Cl2 Cl 0.48709(9) 0.46638(10) 0.67244(6) 0.0639(4) Uani 1 1 d . . .
Cl3 Cl 0.05490(11) 0.2500 0.61051(9) 0.0616(5) Uani 1 2 d SU . .
Cl4 Cl 0.76080(11) 0.2500 0.23581(9) 0.0614(5) Uani 1 2 d SU . .
N1 N 0.3961(3) 0.2500 0.4911(2) 0.0534(13) Uani 1 2 d S . .
N2 N 0.5448(3) 0.2500 0.4403(2) 0.0472(12) Uani 1 2 d S . .
N3 N 0.2603(3) 0.3439(3) 0.7768(3) 0.0706(13) Uani 1 1 d . . .
N4 N 0.9922(3) 0.1555(3) 0.38352(18) 0.0576(10) Uani 1 1 d . . .
O1 O 0.1498(8) 0.5090(11) 0.4960(7) 0.164(5) Uani 0.658(11) 1 d PU A 1
O2 O 0.2430(5) 0.4609(6) 0.4297(4) 0.114(3) Uani 0.658(11) 1 d PU A 1
O3 O 0.2353(8) 0.6353(9) 0.4717(6) 0.143(4) Uani 0.658(11) 1 d PU A 1
O4 O 0.2767(9) 0.5150(9) 0.5328(6) 0.141(4) Uani 0.658(11) 1 d PU A 1
O1' O 0.1435(10) 0.5605(14) 0.4694(8) 0.101(5) Uani 0.342(11) 1 d PU A 2
O2' O 0.3146(15) 0.5034(18) 0.4761(12) 0.163(9) Uani 0.342(11) 1 d PU A 2
O3' O 0.2751(10) 0.6221(12) 0.4486(7) 0.086(4) Uani 0.342(11) 1 d PU A 2
O4' O 0.2282(15) 0.5162(17) 0.5502(8) 0.135(8) Uani 0.342(11) 1 d PDU A 2
O5 O 0.4066(6) 0.5031(10) 0.6485(6) 0.105(4) Uani 0.512(17) 1 d PU B 1
O6 O 0.4777(8) 0.3612(8) 0.6814(6) 0.090(3) Uani 0.512(17) 1 d PU B 1
O7 O 0.5343(9) 0.4722(11) 0.6138(6) 0.081(4) Uani 0.512(17) 1 d PU B 1
O8 O 0.5445(11) 0.5050(12) 0.7200(7) 0.140(5) Uani 0.512(17) 1 d PU B 1
O5' O 0.4302(8) 0.5497(9) 0.6843(7) 0.102(4) Uani 0.488(17) 1 d PU B 2
O6' O 0.4473(13) 0.3735(16) 0.6635(9) 0.151(7) Uani 0.488(17) 1 d PU B 2
O7' O 0.5526(10) 0.4906(12) 0.6293(8) 0.090(4) Uani 0.488(17) 1 d PU B 2
O8' O 0.5093(11) 0.4596(13) 0.7342(7) 0.135(5) Uani 0.488(17) 1 d PU B 2
O9 O 0.0260(17) 0.1607(19) 0.6036(13) 0.119(5) Uani 0.25 1 d PU C 1
O10 O -0.0097(14) 0.1838(15) 0.5721(10) 0.082(5) Uani 0.25 1 d PU . 1
O11 O 0.0480(10) 0.1826(11) 0.6668(8) 0.062(3) Uani 0.25 1 d PU . 1
O12 O 0.1173(12) 0.1854(13) 0.5831(9) 0.085(5) Uani 0.25 1 d PU . 1
O9' O 0.0864(15) 0.1576(16) 0.6412(11) 0.104(5) Uani 0.25 1 d PU C 2
O10' O -0.0231(10) 0.2249(13) 0.5819(8) 0.073(5) Uani 0.25 1 d PU . 2
O11' O 0.0467(10) 0.2500 0.6752(7) 0.104(4) Uani 0.50 2 d SPU . 2
O12' O 0.1283(8) 0.2500 0.5750(7) 0.084(4) Uani 0.50 2 d SPU C 2
O13 O 0.6926(19) 0.2015(19) 0.2645(12) 0.102(7) Uani 0.25 1 d PU . 1
O14 O 0.8388(5) 0.2049(7) 0.2233(4) 0.099(3) Uani 0.50 1 d PU . 1
O15 O 0.7328(6) 0.3095(7) 0.1814(5) 0.101(3) Uani 0.50 1 d PU . 1
O13' O 0.698(2) 0.177(2) 0.2414(14) 0.112(9) Uani 0.25 1 d PU . 2
O16 O 0.7714(8) 0.1803(8) 0.2890(5) 0.118(3) Uani 0.50 1 d PU . 2
C1 C 0.3071(5) 0.2500 0.5217(5) 0.094(3) Uani 1 2 d S . .
H1A H 0.2820 0.1846 0.5178 0.142 Uiso 0.50 1 d PR . .
H1B H 0.2713 0.2980 0.5001 0.142 Uiso 0.50 1 d PR . .
H1C H 0.3117 0.2674 0.5664 0.142 Uiso 0.50 1 d PR . .
C2 C 0.3881(5) 0.2500 0.4217(4) 0.084(3) Uani 1 2 d S . .
H2A H 0.3562 0.3087 0.4082 0.101 Uiso 0.50 1 calc PR . .
H2B H 0.3562 0.1913 0.4082 0.101 Uiso 0.50 1 calc PR . .
C3 C 0.4490(7) 0.3167(9) 0.5244(5) 0.058(3) Uani 0.50 1 d PU . 1
H3A H 0.4660 0.2880 0.5654 0.070 Uiso 0.50 1 d PR . 1
H3B H 0.4178 0.3782 0.5327 0.070 Uiso 0.50 1 d PR . 1
C3' C 0.4397(7) 0.3595(7) 0.4950(5) 0.056(2) Uani 0.50 1 d PU . 2
H3'1 H 0.4154 0.4035 0.4626 0.067 Uiso 0.50 1 d PR . 2
H3'2 H 0.4314 0.3893 0.5371 0.067 Uiso 0.50 1 d PR . 2
C4 C 0.4750(5) 0.2500 0.3895(3) 0.0552(16) Uani 1 2 d S . .
H4A H 0.4807 0.3088 0.3625 0.066 Uiso 0.50 1 d PR . .
H4B H 0.4807 0.1912 0.3625 0.066 Uiso 0.50 1 d PR . .
C5 C 0.5330(3) 0.3410(4) 0.4813(3) 0.0621(13) Uani 1 1 d . . .
H5A H 0.5238 0.3998 0.4550 0.074 Uiso 0.50 1 calc PR . 1
H5B H 0.5830 0.3520 0.5085 0.074 Uiso 0.50 1 calc PR . 1
H5C H 0.5572 0.3986 0.4595 0.074 Uiso 0.50 1 calc PR . 2
H5D H 0.5637 0.3321 0.5216 0.074 Uiso 0.50 1 calc PR . 2
C6 C 0.6325(5) 0.2500 0.4098(4) 0.080(2) Uani 1 2 d S . .
H6A H 0.6401 0.3099 0.3850 0.120 Uiso 0.50 1 d PR . .
H6B H 0.6384 0.1928 0.3822 0.120 Uiso 0.50 1 d PR . .
H6C H 0.6752 0.2500 0.4431 0.120 Uiso 1 2 d SR . .
C7 C 0.2601(4) 0.3043(5) 0.7100(3) 0.094(2) Uani 1 1 d . . .
H7A H 0.2096 0.3285 0.6875 0.112 Uiso 1 1 calc R . .
H7B H 0.3106 0.3285 0.6873 0.112 Uiso 1 1 calc R . .
C8 C 0.1821(3) 0.3047(4) 0.8100(4) 0.097(2) Uani 1 1 d . . .
H8A H 0.1809 0.3290 0.8540 0.116 Uiso 1 1 calc R . .
H8B H 0.1310 0.3290 0.7883 0.116 Uiso 1 1 calc R . .
C9 C 0.3390(3) 0.3070(4) 0.8104(3) 0.0664(14) Uani 1 1 d . . .
H9A H 0.3398 0.3316 0.8544 0.080 Uiso 1 1 calc R . .
H9B H 0.3900 0.3316 0.7887 0.080 Uiso 1 1 calc R . .
C10 C 0.2595(5) 0.4574(5) 0.7763(5) 0.135(4) Uani 1 1 d . . .
H10A H 0.2096 0.4807 0.7536 0.203 Uiso 1 1 calc R . .
H10B H 0.3104 0.4816 0.7552 0.203 Uiso 1 1 calc R . .
H10C H 0.2581 0.4818 0.8197 0.203 Uiso 1 1 calc R . .
C11 C 1.0034(6) 0.1952(7) 0.3159(4) 0.056(2) Uani 0.708(17) 1 d PU . 1
H11A H 1.0572 0.1710 0.2982 0.067 Uiso 0.708(17) 1 calc PR . 1
H11B H 0.9570 0.1710 0.2889 0.067 Uiso 0.708(17) 1 calc PR . 1
C12 C 0.9128(6) 0.1963(7) 0.4107(6) 0.079(3) Uani 0.708(17) 1 d PU . 1
H12A H 0.8642 0.1724 0.3858 0.095 Uiso 0.708(17) 1 calc PR . 1
H12B H 0.9062 0.1724 0.4545 0.095 Uiso 0.708(17) 1 calc PR . 1
C13 C 1.0699(7) 0.1967(6) 0.4213(5) 0.074(3) Uani 0.708(17) 1 d PU . 1
H13A H 1.0677 0.1726 0.4653 0.088 Uiso 0.708(17) 1 calc PR . 1
H13B H 1.1228 0.1726 0.4020 0.088 Uiso 0.708(17) 1 calc PR . 1
C12' C 0.8985(16) 0.189(2) 0.3727(16) 0.085(8) Uani 0.292(17) 1 d PU . 2
H12C H 0.8619 0.1635 0.4068 0.102 Uiso 0.292(17) 1 calc PR . 2
H12D H 0.8774 0.1635 0.3319 0.102 Uiso 0.292(17) 1 calc PR . 2
C13' C 1.0171(19) 0.1891(16) 0.4470(11) 0.075(7) Uani 0.292(17) 1 d PU . 2
H13C H 1.0740 0.1642 0.4575 0.090 Uiso 0.292(17) 1 calc PR . 2
H13D H 0.9769 0.1642 0.4789 0.090 Uiso 0.292(17) 1 calc PR . 2
C11' C 1.039(2) 0.190(2) 0.3323(15) 0.088(9) Uani 0.292(17) 1 d PU . 2
H11C H 1.0144 0.1658 0.2924 0.106 Uiso 0.292(17) 1 calc PR . 2
H11D H 1.0978 0.1658 0.3352 0.106 Uiso 0.292(17) 1 calc PR . 2
C14 C 0.9913(5) 0.0431(4) 0.3836(4) 0.103(2) Uani 1 1 d . . .
H14A H 0.9815 0.0193 0.4265 0.154 Uiso 1 1 calc R . .
H14B H 1.0456 0.0185 0.3683 0.154 Uiso 1 1 calc R . .
H14C H 0.9461 0.0196 0.3559 0.154 Uiso 1 1 calc R . .

loop_
_atom_site_aniso_label
_atom_site_aniso_U_11
_atom_site_aniso_U_22
_atom_site_aniso_U_33
_atom_site_aniso_U_23
_atom_site_aniso_U_13
_atom_site_aniso_U_12
Cl1 0.0581(8) 0.0791(10) 0.1085(12) -0.0191(9) -0.0002(8) 0.0014(7)
Cl2 0.0664(8) 0.0609(8) 0.0645(8) 0.0098(6) 0.0030(6) 0.0110(6)
Cl3 0.0504(9) 0.0701(12) 0.0644(11) 0.000 0.0018(8) 0.000
Cl4 0.0532(9) 0.0648(11) 0.0664(11) 0.000 0.0004(8) 0.000
N1 0.048(3) 0.066(4) 0.046(3) 0.000 0.001(2) 0.000
N2 0.049(3) 0.048(3) 0.045(3) 0.000 0.001(2) 0.000
N3 0.047(2) 0.053(2) 0.112(4) 0.002(3) 0.010(2) 0.0008(19)
N4 0.069(3) 0.052(2) 0.051(2) -0.0004(19) -0.0034(19) 0.000(2)
O1 0.146(6) 0.166(6) 0.181(6) -0.002(5) 0.007(5) -0.019(5)
O2 0.124(5) 0.105(5) 0.112(5) -0.041(4) 0.005(4) 0.016(4)
O3 0.153(6) 0.126(6) 0.150(6) -0.002(4) -0.003(5) -0.003(5)
O4 0.154(6) 0.135(6) 0.133(6) 0.009(4) -0.025(5) -0.012(5)
O1' 0.090(6) 0.111(7) 0.103(7) 0.003(5) -0.001(5) 0.008(5)
O2' 0.152(10) 0.163(10) 0.173(10) -0.005(5) 0.013(5) 0.006(5)
O3' 0.086(6) 0.086(6) 0.084(6) 0.001(5) -0.003(4) -0.015(5)
O4' 0.133(9) 0.135(9) 0.137(9) 0.002(5) -0.002(5) 0.011(5)
O5 0.087(5) 0.115(6) 0.114(6) 0.016(4) -0.005(4) 0.020(4)
O6 0.083(5) 0.073(5) 0.113(5) 0.025(4) -0.002(4) -0.006(4)
O7 0.086(5) 0.089(5) 0.069(5) -0.010(4) 0.004(4) -0.011(4)
O8 0.150(7) 0.141(7) 0.127(7) -0.028(5) -0.012(5) -0.014(5)
O5' 0.101(6) 0.094(6) 0.110(6) -0.005(4) 0.011(4) 0.026(4)
O6' 0.158(9) 0.146(8) 0.149(8) 0.000(5) -0.002(5) -0.020(5)
O7' 0.085(6) 0.092(6) 0.094(6) 0.014(5) 0.014(4) -0.003(4)
O8' 0.145(7) 0.150(7) 0.109(6) -0.003(5) 0.000(5) -0.011(5)
O9 0.124(7) 0.112(6) 0.123(7) -0.003(5) -0.004(5) -0.011(5)
O10 0.081(6) 0.081(7) 0.084(6) -0.004(5) -0.017(5) -0.006(5)
O11 0.062(5) 0.055(5) 0.068(5) 0.014(4) 0.011(4) -0.002(5)
O12 0.088(6) 0.079(9) 0.089(8) -0.017(8) 0.018(6) 0.025(7)
O9' 0.108(7) 0.094(6) 0.109(6) 0.009(4) -0.012(5) 0.002(5)
O10' 0.062(5) 0.075(8) 0.083(6) -0.010(5) 0.000(4) -0.001(5)
O11' 0.101(6) 0.121(6) 0.091(5) 0.000 0.004(4) 0.000
O12' 0.058(5) 0.110(9) 0.085(7) 0.000 0.009(5) 0.000
O13 0.106(9) 0.105(10) 0.096(10) 0.007(7) 0.019(7) -0.015(7)
O14 0.081(5) 0.131(7) 0.084(5) -0.010(4) -0.003(4) 0.037(4)
O15 0.097(5) 0.117(6) 0.090(5) 0.034(5) -0.001(5) 0.018(5)
O13' 0.115(12) 0.096(11) 0.124(13) -0.001(9) 0.009(10) -0.025(9)
O16 0.137(7) 0.117(7) 0.100(6) 0.033(5) 0.001(6) -0.012(6)
C1 0.061(5) 0.124(8) 0.099(7) 0.000 0.025(5) 0.000
C2 0.062(5) 0.138(8) 0.053(4) 0.000 -0.020(4) 0.000
C3 0.063(5) 0.059(5) 0.054(5) -0.013(4) -0.001(4) 0.005(4)
C3' 0.071(6) 0.041(5) 0.057(5) -0.007(4) 0.003(5) -0.005(5)
C4 0.073(4) 0.057(4) 0.035(3) 0.000 -0.008(3) 0.000
C5 0.062(3) 0.056(3) 0.069(3) -0.017(3) -0.007(2) -0.009(2)
C6 0.060(4) 0.088(6) 0.092(6) 0.000 0.023(4) 0.000
C7 0.087(4) 0.117(5) 0.077(4) 0.022(4) -0.024(3) -0.028(4)
C8 0.052(3) 0.077(4) 0.161(6) -0.018(4) 0.037(4) 0.002(3)
C9 0.047(3) 0.082(4) 0.070(3) -0.006(3) -0.006(2) -0.012(2)
C10 0.108(6) 0.049(4) 0.248(11) 0.005(5) 0.018(7) -0.002(4)
C11 0.060(5) 0.067(4) 0.041(4) -0.007(3) -0.002(3) 0.006(4)
C12 0.069(5) 0.081(5) 0.086(6) 0.002(5) 0.035(5) -0.020(4)
C13 0.070(5) 0.083(5) 0.068(5) -0.002(4) -0.026(4) 0.015(4)
C12' 0.077(10) 0.086(11) 0.091(11) 0.009(9) -0.012(9) -0.007(8)
C13' 0.081(11) 0.072(10) 0.073(10) 0.005(8) -0.023(8) -0.002(8)
C11' 0.091(12) 0.086(11) 0.087(12) -0.007(9) 0.019(9) 0.002(9)
C14 0.157(7) 0.051(3) 0.101(5) -0.003(3) -0.009(5) 0.002(4)

loop_
_atom_type_symbol
_atom_type_description
_atom_type_scat_dispersion_real
_atom_type_scat_dispersion_imag
_atom_type_scat_source
C C 0.0033 0.0016 'International Tables Vol C Tables 4.2.6.8 and 6.1.1.4'
H H 0.0000 0.0000 'International Tables Vol C Tables 4.2.6.8 and 6.1.1.4'
N N 0.0061 0.0033 'International Tables Vol C Tables 4.2.6.8 and 6.1.1.4'
O O 0.0106 0.0060 'International Tables Vol C Tables 4.2.6.8 and 6.1.1.4'
Cl Cl 0.1484 0.1585 'International Tables Vol C Tables 4.2.6.8 and 6.1.1.4'

loop_
_geom_angle_atom_site_label_1
_geom_angle_atom_site_label_2
_geom_angle_atom_site_label_3
_geom_angle
_geom_angle_site_symmetry_1
_geom_angle_site_symmetry_3
O4 Cl1 O1 104.2(8) . .
O4 Cl1 O2' 59.3(10) . .
O1 Cl1 O2' 146.2(13) . .
O4 Cl1 O3 105.9(7) . .
O1 Cl1 O3 108.5(7) . .
O2' Cl1 O3 104.6(12) . .
O4 Cl1 O1' 133.0(9) . .
O1 Cl1 O1' 37.0(7) . .
O2' Cl1 O1' 167.1(12) . .
O3 Cl1 O1' 77.1(8) . .
O4 Cl1 O2 113.8(7) . .
O1 Cl1 O2 97.1(6) . .
O2' Cl1 O2 68.5(10) . .
O3 Cl1 O2 125.1(7) . .
O1' Cl1 O2 99.8(7) . .
O4 Cl1 O4' 34.2(8) . .
O1 Cl1 O4' 71.6(10) . .
O2' Cl1 O4' 92.6(13) . .
O3 Cl1 O4' 106.8(11) . .
O1' Cl1 O4' 99.1(11) . .
O2 Cl1 O4' 127.5(10) . .
O4 Cl1 O3' 105.8(8) . .
O1 Cl1 O3' 136.1(8) . .
O2' Cl1 O3' 77.5(12) . .
O3 Cl1 O3' 32.0(6) . .
O1' Cl1 O3' 99.8(9) . .
O2 Cl1 O3' 99.2(7) . .
O4' Cl1 O3' 124.9(11) . .
O8' Cl2 O7' 116.5(9) . .
O8' Cl2 O6' 100.5(10) . .
O7' Cl2 O6' 116.3(11) . .
O8' Cl2 O7 134.0(8) . .
O7' Cl2 O7 20.2(9) . .
O6' Cl2 O7 99.4(9) . .
O8' Cl2 O6 80.4(9) . .
O7' Cl2 O6 112.8(8) . .
O6' Cl2 O6 25.5(9) . .
O7 Cl2 O6 102.6(8) . .
O8' Cl2 O8 36.5(7) . .
O7' Cl2 O8 84.6(9) . .
O6' Cl2 O8 133.5(10) . .
O7 Cl2 O8 104.5(8) . .
O6 Cl2 O8 109.3(8) . .
O8' Cl2 O5 125.8(9) . .
O7' Cl2 O5 109.5(8) . .
O6' Cl2 O5 82.6(9) . .
O7 Cl2 O5 97.7(8) . .
O6 Cl2 O5 107.1(7) . .
O8 Cl2 O5 131.5(9) . .
O8' Cl2 O5' 92.7(8) . .
O7' Cl2 O5' 112.2(8) . .
O6' Cl2 O5' 115.9(9) . .
O7 Cl2 O5' 114.8(7) . .
O6 Cl2 O5' 132.5(7) . .
O8 Cl2 O5' 89.1(9) . .
O5 Cl2 O5' 42.3(5) . .
O9 Cl3 O9 137(3) . 8_565
O9 Cl3 O11' 94.5(12) . .
O9 Cl3 O11' 94.5(12) 8_565 .
O9 Cl3 O12' 103.5(11) . .
O9 Cl3 O12' 103.5(11) 8_565 .
O11' Cl3 O12' 128.3(9) . .
O9 Cl3 O10' 82.7(15) . 8_565
O9 Cl3 O10' 54.8(14) 8_565 8_565
O11' Cl3 O10' 110.1(10) . 8_565
O12' Cl3 O10' 120.0(9) . 8_565
O9 Cl3 O10' 54.8(14) . .
O9 Cl3 O10' 82.7(15) 8_565 .
O11' Cl3 O10' 110.1(10) . .
O12' Cl3 O10' 120.0(9) . .
O10' Cl3 O10' 27.9(14) 8_565 .
O9 Cl3 O12 68.1(13) . .
O9 Cl3 O12 139.5(14) 8_565 .
O11' Cl3 O12 117.7(9) . .
O12' Cl3 O12 37.6(8) . .
O10' Cl3 O12 124.8(11) 8_565 .
O10' Cl3 O12 106.1(11) . .
O9 Cl3 O12 139.5(14) . 8_565
O9 Cl3 O12 68.1(13) 8_565 8_565
O11' Cl3 O12 117.7(9) . 8_565
O12' Cl3 O12 37.6(8) . 8_565
O10' Cl3 O12 106.1(11) 8_565 8_565
O10' Cl3 O12 124.8(11) . 8_565
O12 Cl3 O12 75.0(16) . 8_565
O9 Cl3 O9' 160.8(16) . 8_565
O9 Cl3 O9' 52.0(13) 8_565 8_565
O11' Cl3 O9' 66.5(10) . 8_565
O12' Cl3 O9' 87.5(10) . 8_565
O10' Cl3 O9' 105.8(11) 8_565 8_565
O10' Cl3 O9' 132.6(11) . 8_565
O12 Cl3 O9' 117.2(12) . 8_565
O12 Cl3 O9' 55.7(11) 8_565 8_565
O9 Cl3 O9' 52.0(13) . .
O9 Cl3 O9' 160.8(16) 8_565 .
O11' Cl3 O9' 66.5(10) . .
O12' Cl3 O9' 87.5(10) . .
O10' Cl3 O9' 132.6(12) 8_565 .
O10' Cl3 O9' 105.8(11) . .
O12 Cl3 O9' 55.7(11) . .
O12 Cl3 O9' 117.2(12) 8_565 .
O9' Cl3 O9' 113.9(17) 8_565 .
O9 Cl3 O11 129.0(13) . 8_565
O9 Cl3 O11 59.8(13) 8_565 8_565
O11' Cl3 O11 37.5(6) . 8_565
O12' Cl3 O11 119.3(8) . 8_565
O10' Cl3 O11 97.3(10) 8_565 8_565
O10' Cl3 O11 114.9(9) . 8_565
O12 Cl3 O11 137.6(10) . 8_565
O12 Cl3 O11 89.8(10) 8_565 8_565
O9' Cl3 O11 34.1(9) 8_565 8_565
O9' Cl3 O11 101.1(11) . 8_565
O9 Cl3 O11 59.8(13) . .
O9 Cl3 O11 129.0(13) 8_565 .
O11' Cl3 O11 37.5(6) . .
O12' Cl3 O11 119.3(8) . .
O10' Cl3 O11 114.9(9) 8_565 .
O10' Cl3 O11 97.3(10) . .
O12 Cl3 O11 89.8(10) . .
O12 Cl3 O11 137.6(10) 8_565 .
O9' Cl3 O11 101.1(11) 8_565 .
O9' Cl3 O11 34.1(9) . .
O11 Cl3 O11 75.0(13) 8_565 .
O13 Cl4 O13 56(2) 8_565 .
O13 Cl4 O14 123.5(12) 8_565 8_565
O13 Cl4 O14 164.5(12) . 8_565
O13 Cl4 O14 164.5(12) 8_565 .
O13 Cl4 O14 123.5(12) . .
O14 Cl4 O14 51.8(8) 8_565 .
O13 Cl4 O13' 75.8(13) 8_565 .
O13 Cl4 O13' 24.6(15) . .
O14 Cl4 O13' 160.6(13) 8_565 .
O14 Cl4 O13' 109.0(13) . .
O13 Cl4 O13' 24.6(15) 8_565 8_565
O13 Cl4 O13' 75.8(13) . 8_565
O14 Cl4 O13' 109.0(13) 8_565 8_565
O14 Cl4 O13' 160.6(13) . 8_565
O13' Cl4 O13' 90(3) . 8_565
O13 Cl4 O15 111.4(13) 8_565 8_565
O13 Cl4 O15 81.3(11) . 8_565
O14 Cl4 O15 110.9(5) 8_565 8_565
O14 Cl4 O15 82.9(5) . 8_565
O13' Cl4 O15 57.8(12) . 8_565
O13' Cl4 O15 104.0(13) 8_565 8_565
O13 Cl4 O15 81.3(11) 8_565 .
O13 Cl4 O15 111.4(13) . .
O14 Cl4 O15 82.9(5) 8_565 .
O14 Cl4 O15 110.9(5) . .
O13' Cl4 O15 104.0(13) . .
O13' Cl4 O15 57.8(12) 8_565 .
O15 Cl4 O15 66.6(8) 8_565 .
O13 Cl4 O16 57.1(12) 8_565 8_565
O13 Cl4 O16 93.5(11) . 8_565
O14 Cl4 O16 76.3(6) 8_565 8_565
O14 Cl4 O16 108.9(6) . 8_565
O13' Cl4 O16 117.9(13) . 8_565
O13' Cl4 O16 64.2(13) 8_565 8_565
O15 Cl4 O16 168.0(6) 8_565 8_565
O15 Cl4 O16 105.9(6) . 8_565
O13 Cl4 O16 93.5(11) 8_565 .
O13 Cl4 O16 57.1(12) . .
O14 Cl4 O16 108.9(6) 8_565 .
O14 Cl4 O16 76.3(6) . .
O13' Cl4 O16 64.2(13) . .
O13' Cl4 O16 117.9(13) 8_565 .
O15 Cl4 O16 105.9(6) 8_565 .
O15 Cl4 O16 168.0(6) . .
O16 Cl4 O16 79.7(9) 8_565 .
C3 N1 C3 79.3(10) . 8_565
C3 N1 C2 123.0(6) . .
C3 N1 C2 123.0(6) 8_565 .
C3 N1 C1 109.1(6) . .
C3 N1 C1 109.1(6) 8_565 .
C2 N1 C1 109.8(6) . .
C3 N1 C3' 31.7(5) . .
C3 N1 C3' 107.9(8) 8_565 .
C2 N1 C3' 95.0(5) . .
C1 N1 C3' 111.1(4) . .
C3 N1 C3' 107.9(8) . 8_565
C3 N1 C3' 31.7(5) 8_565 8_565
C2 N1 C3' 95.0(5) . 8_565
C1 N1 C3' 111.1(4) . 8_565
C3' N1 C3' 130.1(9) . 8_565
C5 N2 C5 108.7(5) 8_565 .
C5 N2 C6 110.6(3) 8_565 .
C5 N2 C6 110.6(3) . .
C5 N2 C4 108.0(3) 8_565 .
C5 N2 C4 108.0(3) . .
C6 N2 C4 110.8(5) . .
C7 N3 C8 107.9(5) . .
C7 N3 C9 108.7(4) . .
C8 N3 C9 109.6(5) . .
C7 N3 C10 110.4(6) . .
C8 N3 C10 110.3(5) . .
C9 N3 C10 109.9(5) . .
C11' N4 C13' 117.4(16) . .
C11' N4 C12 128.4(14) . .
C13' N4 C12 76.0(11) . .
C11' N4 C14 110.1(13) . .
C13' N4 C14 108.2(9) . .
C12 N4 C14 111.4(5) . .
C11' N4 C11 25.7(14) . .
C13' N4 C11 135.0(11) . .
C12 N4 C11 108.9(6) . .
C14 N4 C11 110.7(5) . .
C11' N4 C12' 107.0(16) . .
C13' N4 C12' 107.3(14) . .
C12 N4 C12' 31.8(10) . .
C14 N4 C12' 106.2(11) . .
C11 N4 C12' 82.6(11) . .
C11' N4 C13 81.8(14) . .
C13' N4 C13 38.3(10) . .
C12 N4 C13 109.3(6) . .
C14 N4 C13 111.4(5) . .
C11 N4 C13 104.9(6) . .
C12' N4 C13 135.4(12) . .
Cl3 O10 O10 55.4(8) . 8_565
Cl3 O11 O11 52.5(6) . 8_565
Cl3 O12 O12 52.5(8) . 8_565
O10' O10' Cl3 76.0(7) 8_565 .
Cl3 O11' O9' 60.6(9) . 8_565
O13 O13 Cl4 61.9(11) 8_565 .
O14 O14 Cl4 64.1(4) 8_565 .
Cl4 O15 O15 56.7(4) . 8_565
Cl4 O13' O16 60.0(12) . .
Cl4 O16 O13' 55.8(11) . .
N1 C1 H1A 109.4 . .
N1 C1 H1B 109.3 . .
H1A C1 H1B 109.5 . .
N1 C1 H1C 109.7 . .
H1A C1 H1C 109.5 . .
H1B C1 H1C 109.5 . .
N1 C2 C4 111.4(6) . .
N1 C2 H2A 109.4 . .
C4 C2 H2A 109.4 . .
N1 C2 H2B 109.4 . .
C4 C2 H2B 109.4 . .
H2A C2 H2B 108.0 . .
N1 C3 C5 109.2(7) . .
N1 C3 C3 50.3(5) . 8_565
C5 C3 C3 101.6(4) . 8_565
N1 C3 H3A 110.1 . .
C5 C3 H3A 110.2 . .
C3 C3 H3A 66.7 8_565 .
N1 C3 H3B 109.6 . .
C5 C3 H3B 109.4 . .
C3 C3 H3B 147.9 8_565 .
H3A C3 H3B 108.3 . .
N1 C3 H3'2 124.4 . .
C5 C3 H3'2 99.5 . .
C3 C3 H3'2 158.6 8_565 .
H3A C3 H3'2 102.5 . .
H3B C3 H3'2 15.1 . .
C5 C3' N1 104.3(6) . .
C5 C3' H3B 125.6 . .
N1 C3' H3B 98.0 . .
C5 C3' H3'1 110.2 . .
N1 C3' H3'1 110.6 . .
H3B C3' H3'1 107.0 . .
C5 C3' H3'2 111.5 . .
N1 C3' H3'2 111.3 . .
H3B C3' H3'2 16.2 . .
H3'1 C3' H3'2 109.0 . .
C2 C4 N2 109.5(5) . .
C2 C4 H4A 109.8 . .
N2 C4 H4A 109.8 . .
C2 C4 H4B 109.8 . .
N2 C4 H4B 109.8 . .
H4A C4 H4B 108.2 . .
N2 C5 C3' 111.1(5) . .
N2 C5 C3 104.5(5) . .
C3' C5 C3 31.4(5) . .
N2 C5 H5A 110.8 . .
C3' C5 H5A 80.2 . .
C3 C5 H5A 110.8 . .
N2 C5 H5B 110.8 . .
C3' C5 H5B 129.8 . .
C3 C5 H5B 110.8 . .
H5A C5 H5B 108.9 . .
N2 C5 H5C 109.4 . .
C3' C5 H5C 109.4 . .
C3 C5 H5C 137.0 . .
H5A C5 H5C 31.6 . .
H5B C5 H5C 80.8 . .
N2 C5 H5D 109.4 . .
C3' C5 H5D 109.4 . .
C3 C5 H5D 84.0 . .
H5A C5 H5D 131.2 . .
H5B C5 H5D 28.9 . .
H5C C5 H5D 108.0 . .
N2 C6 H6A 109.8 . .
N2 C6 H6B 109.8 . .
H6A C6 H6B 109.5 . .
N2 C6 H6C 108.9 . .
H6A C6 H6C 107.6 . .
H6B C6 H6C 111.3 . .
C7 C7 N3 110.9(3) 8_565 .
C7 C7 H7A 109.5 8_565 .
N3 C7 H7A 109.5 . .
C7 C7 H7B 109.5 8_565 .
N3 C7 H7B 109.5 . .
H7A C7 H7B 108.1 . .
C8 C8 N3 110.5(3) 8_565 .
C8 C8 H8A 109.5 8_565 .
N3 C8 H8A 109.5 . .
C8 C8 H8B 109.5 8_565 .
N3 C8 H8B 109.5 . .
H8A C8 H8B 108.1 . .
N3 C9 C9 109.3(3) . 8_565
N3 C9 H9A 109.8 . .
C9 C9 H9A 109.8 8_565 .
N3 C9 H9B 109.8 . .
C9 C9 H9B 109.8 8_565 .
H9A C9 H9B 108.3 . .
N3 C10 H10A 109.5 . .
N3 C10 H10B 109.5 . .
H10A C10 H10B 109.5 . .
N3 C10 H10C 109.5 . .
H10A C10 H10C 109.5 . .
H10B C10 H10C 109.5 . .
C11 C11 N4 110.6(4) 8_565 .
C11 C11 H11A 109.5 8_565 .
N4 C11 H11A 109.5 . .
C11 C11 H11B 109.5 8_565 .
N4 C11 H11B 109.5 . .
H11A C11 H11B 108.1 . .
C12 C12 N4 111.9(4) 8_565 .
C12 C12 H12A 109.2 8_565 .
N4 C12 H12A 109.2 . .
C12 C12 H12B 109.2 8_565 .
N4 C12 H12B 109.2 . .
H12A C12 H12B 107.9 . .
C13 C13 N4 110.9(3) 8_565 .
C13 C13 H13A 109.5 8_565 .
N4 C13 H13A 109.5 . .
C13 C13 H13B 109.5 8_565 .
N4 C13 H13B 109.5 . .
H13A C13 H13B 108.0 . .
N4 C12' C12' 106.8(10) . 8_565
N4 C12' H12C 110.4 . .
C12' C12' H12C 110.4 8_565 .
N4 C12' H12D 110.4 . .
C12' C12' H12D 110.4 8_565 .
H12C C12' H12D 108.6 . .
N4 C13' C13' 108.1(8) . 8_565
N4 C13' H13C 110.1 . .
C13' C13' H13C 110.1 8_565 .
N4 C13' H13D 110.1 . .
C13' C13' H13D 110.1 8_565 .
H13C C13' H13D 108.4 . .
N4 C11' C11' 109.8(12) . 8_565
N4 C11' H11C 109.7 . .
C11' C11' H11C 109.7 8_565 .
N4 C11' H11D 109.7 . .
C11' C11' H11D 109.7 8_565 .
H11C C11' H11D 108.2 . .
N4 C14 H14A 109.5 . .
N4 C14 H14B 109.5 . .
H14A C14 H14B 109.5 . .
N4 C14 H14C 109.5 . .
H14A C14 H14C 109.5 . .
H14B C14 H14C 109.5 . .

loop_
_geom_bond_atom_site_label_1
_geom_bond_atom_site_label_2
_geom_bond_distance
_geom_bond_site_symmetry_2
Cl1 O4 1.324(10) .
Cl1 O1 1.357(12) .
Cl1 O2' 1.36(2) .
Cl1 O3 1.364(12) .
Cl1 O1' 1.431(16) .
Cl1 O2 1.445(7) .
Cl1 O4' 1.477(16) .
Cl1 O3' 1.505(15) .
Cl2 O8' 1.332(14) .
Cl2 O7' 1.395(14) .
Cl2 O6' 1.40(2) .
Cl2 O7 1.425(13) .
Cl2 O6 1.426(11) .
Cl2 O8 1.428(14) .
Cl2 O5 1.433(10) .
Cl2 O5' 1.443(10) .
Cl3 O9 1.28(3) .
Cl3 O9 1.28(3) 8_565
Cl3 O11' 1.349(15) .
Cl3 O12' 1.359(13) .
Cl3 O10' 1.391(17) 8_565
Cl3 O10' 1.391(17) .
Cl3 O12 1.418(16) .
Cl3 O12 1.418(16) 8_565
Cl3 O9' 1.47(2) 8_565
Cl3 O9' 1.47(2) .
Cl3 O11 1.479(14) 8_565
Cl3 O11 1.479(14) .
Cl4 O13 1.38(3) 8_565
Cl4 O13 1.38(3) .
Cl4 O14 1.379(8) 8_565
Cl4 O14 1.379(8) .
Cl4 O13' 1.39(3) .
Cl4 O13' 1.39(3) 8_565
Cl4 O15 1.449(8) 8_565
Cl4 O15 1.449(8) .
Cl4 O16 1.454(10) 8_565
Cl4 O16 1.454(10) .
N1 C3 1.396(11) .
N1 C3 1.396(11) 8_565
N1 C2 1.447(9) .
N1 C1 1.524(9) .
N1 C3' 1.614(10) .
N1 C3' 1.614(10) 8_565
N2 C5 1.496(5) 8_565
N2 C5 1.496(5) .
N2 C6 1.503(8) .
N2 C4 1.514(8) .
N3 C7 1.485(7) .
N3 C8 1.492(7) .
N3 C9 1.493(6) .
N3 C10 1.519(7) .
N4 C11' 1.37(3) .
N4 C13' 1.45(2) .
N4 C12 1.461(9) .
N4 C14 1.503(7) .
N4 C11 1.511(9) .
N4 C12' 1.54(2) .
N4 C13 1.543(9) .
O10 O10 1.77(4) 8_565
O11 O11 1.80(3) 8_565
O12 O12 1.73(4) 8_565
O10' O10' 0.67(4) 8_565
O11' O9' 1.55(3) 8_565
O13 O13 1.30(5) 8_565
O14 O14 1.205(18) 8_565
O15 O15 1.59(2) 8_565
O13' O16 1.51(3) .
C1 H1A 0.9600 .
C1 H1B 0.9600 .
C1 H1C 0.9599 .
C2 C4 1.506(10) .
C2 H2A 0.9700 .
C2 H2B 0.9700 .
C3 C5 1.615(12) .
C3 C3 1.78(2) 8_565
C3 H3A 0.9700 .
C3 H3B 0.9700 .
C3 H3'2 1.0431 .
C3' C5 1.499(12) .
C3' H3B 0.8903 .
C3' H3'1 0.9700 .
C3' H3'2 0.9700 .
C4 H4A 0.9700 .
C4 H4B 0.9700 .
C5 H5A 0.9700 .
C5 H5B 0.9700 .
C5 H5C 0.9700 .
C5 H5D 0.9700 .
C6 H6A 0.9599 .
C6 H6B 0.9599 .
C6 H6C 0.9593 .
C7 C7 1.452(14) 8_565
C7 H7A 0.9700 .
C7 H7B 0.9700 .
C8 C8 1.463(12) 8_565
C8 H8A 0.9700 .
C8 H8B 0.9700 .
C9 C9 1.523(11) 8_565
C9 H9A 0.9700 .
C9 H9B 0.9700 .
C10 H10A 0.9600 .
C10 H10B 0.9600 .
C10 H10C 0.9600 .
C11 C11 1.464(19) 8_565
C11 H11A 0.9700 .
C11 H11B 0.9700 .
C12 C12 1.436(19) 8_565
C12 H12A 0.9700 .
C12 H12B 0.9700 .
C13 C13 1.424(17) 8_565
C13 H13A 0.9700 .
C13 H13B 0.9700 .
C12' C12' 1.64(5) 8_565
C12' H12C 0.9700 .
C12' H12D 0.9700 .
C13' C13' 1.63(4) 8_565
C13' H13C 0.9700 .
C13' H13D 0.9700 .
C11' C11' 1.60(6) 8_565
C11' H11C 0.9700 .
C11' H11D 0.9700 .
C14 H14A 0.9600 .
C14 H14B 0.9600 .
C14 H14C 0.9600 .

loop_
_geom_torsion_atom_site_label_1
_geom_torsion_atom_site_label_2
_geom_torsion_atom_site_label_3
_geom_torsion_atom_site_label_4
_geom_torsion
_geom_torsion_site_symmetry_1
_geom_torsion_site_symmetry_4
O9 Cl3 O10 O10 167(2) . 8_565
O9 Cl3 O10 O10 7.7(13) 8_565 8_565
O11' Cl3 O10 O10 110.3(9) . 8_565
O12' Cl3 O10 O10 -100.9(8) . 8_565
O10' Cl3 O10 O10 15.7(18) 8_565 8_565
O10' Cl3 O10 O10 31(4) . 8_565
O12 Cl3 O10 O10 -131.9(9) . 8_565
O12 Cl3 O10 O10 -65.4(12) 8_565 8_565
O9' Cl3 O10 O10 19(3) 8_565 8_565
O9' Cl3 O10 O10 172.4(11) . 8_565
O11 Cl3 O10 O10 69.1(12) 8_565 8_565
O11 Cl3 O10 O10 138.4(9) . 8_565
O9 Cl3 O11 O11 -155.5(14) . 8_565
O9 Cl3 O11 O11 -27.4(17) 8_565 8_565
O11' Cl3 O11 O11 0(2) . 8_565
O12' Cl3 O11 O11 115.5(9) . 8_565
O10' Cl3 O11 O11 -91.2(10) 8_565 8_565
O10' Cl3 O11 O11 -113.9(9) . 8_565
O12 Cl3 O11 O11 139.9(9) . 8_565
O12 Cl3 O11 O11 72.6(14) 8_565 8_565
O9' Cl3 O11 O11 22.2(10) 8_565 8_565
O9' Cl3 O11 O11 138.7(18) . 8_565
O9 Cl3 O12 O12 162.9(14) . 8_565
O9 Cl3 O12 O12 25(2) 8_565 8_565
O11' Cl3 O12 O12 -113.8(10) . 8_565
O12' Cl3 O12 O12 4(2) . 8_565
O10' Cl3 O12 O12 99.4(12) 8_565 8_565
O10' Cl3 O12 O12 122.5(11) . 8_565
O9' Cl3 O12 O12 -37.5(11) 8_565 8_565
O9' Cl3 O12 O12 -139.1(11) . 8_565
O11 Cl3 O12 O12 -72.7(13) 8_565 8_565
O11 Cl3 O12 O12 -139.9(9) . 8_565
O9 Cl3 O10' O10' 176.2(14) . 8_565
O9 Cl3 O10' O10' 3.1(12) 8_565 8_565
O11' Cl3 O10' O10' 95.2(4) . 8_565
O12' Cl3 O10' O10' -98.2(5) . 8_565
O12 Cl3 O10' O10' -136.4(9) . 8_565
O12 Cl3 O10' O10' -53.7(10) 8_565 8_565
O9' Cl3 O10' O10' 19.2(14) 8_565 8_565
O9' Cl3 O10' O10' 165.4(11) . 8_565
O11 Cl3 O10' O10' 54.8(8) 8_565 8_565
O11 Cl3 O10' O10' 131.6(7) . 8_565
O9 Cl3 O11' O9' 177.2(17) . 8_565
O9 Cl3 O11' O9' -45.0(14) 8_565 8_565
O12' Cl3 O11' O9' 66.1(10) . 8_565
O10' Cl3 O11' O9' -99.0(13) 8_565 8_565
O10' Cl3 O11' O9' -128.8(13) . 8_565
O12 Cl3 O11' O9' 109.6(13) . 8_565
O12 Cl3 O11' O9' 22.6(14) 8_565 8_565
O9' Cl3 O11' O9' 132(2) . 8_565
O11 Cl3 O11' O9' -23.7(17) 8_565 8_565
O11 Cl3 O11' O9' 156(2) . 8_565
O14 Cl4 O13 O13 94(4) 8_565 8_565
O14 Cl4 O13 O13 161.3(14) . 8_565
O13' Cl4 O13 O13 -139(5) . 8_565
O13' Cl4 O13 O13 -16.3(18) 8_565 8_565
O15 Cl4 O13 O13 -123.2(7) 8_565 8_565
O15 Cl4 O13 O13 -62.7(7) . 8_565
O16 Cl4 O13 O13 45.9(7) 8_565 8_565
O16 Cl4 O13 O13 121.3(9) . 8_565
O13 Cl4 O14 O14 -78(4) 8_565 8_565
O13 Cl4 O14 O14 -161.7(14) . 8_565
O13' Cl4 O14 O14 176.0(13) . 8_565
O13' Cl4 O14 O14 11(4) 8_565 8_565
O15 Cl4 O14 O14 123.7(4) 8_565 8_565
O15 Cl4 O14 O14 62.1(5) . 8_565
O16 Cl4 O14 O14 -54.1(5) 8_565 8_565
O16 Cl4 O14 O14 -127.9(5) . 8_565
O13 Cl4 O15 O15 -118.0(12) 8_565 8_565
O13 Cl4 O15 O15 -69.7(12) . 8_565
O14 Cl4 O15 O15 116.5(5) 8_565 8_565
O14 Cl4 O15 O15 72.0(5) . 8_565
O13' Cl4 O15 O15 -45.0(13) . 8_565
O13' Cl4 O15 O15 -125.7(16) 8_565 8_565
O16 Cl4 O15 O15 -170.0(6) 8_565 8_565
O16 Cl4 O15 O15 -53(3) . 8_565
O13 Cl4 O13' O16 -101.0(13) 8_565 .
O13 Cl4 O13' O16 -67(5) . .
O14 Cl4 O13' O16 73(4) 8_565 .
O14 Cl4 O13' O16 63.6(11) . .
O13' Cl4 O13' O16 -121.5(12) 8_565 .
O15 Cl4 O13' O16 131.8(16) 8_565 .
O15 Cl4 O13' O16 -178.1(7) . .
O16 Cl4 O13' O16 -61.2(14) 8_565 .
O13 Cl4 O16 O13' 72.4(14) 8_565 .
O13 Cl4 O16 O13' 27.1(19) . .
O14 Cl4 O16 O13' -160.3(15) 8_565 .
O14 Cl4 O16 O13' -119.4(15) . .
O13' Cl4 O16 O13' 75(3) 8_565 .
O15 Cl4 O16 O13' -41.0(15) 8_565 .
O15 Cl4 O16 O13' 9(3) . .
O16 Cl4 O16 O13' 128.1(14) 8_565 .
C3 N1 C2 C4 49.6(6) . .
C3 N1 C2 C4 -49.6(6) 8_565 .
C1 N1 C2 C4 180.0 . .
C3' N1 C2 C4 65.5(4) . .
C3' N1 C2 C4 -65.5(4) 8_565 .
C3 N1 C3 C5 89.3(8) 8_565 .
C2 N1 C3 C5 -33.3(10) . .
C1 N1 C3 C5 -164.0(6) . .
C3' N1 C3 C5 -64.7(11) . .
C3' N1 C3 C5 75.2(10) 8_565 .
C2 N1 C3 C3 -122.6(8) . 8_565
C1 N1 C3 C3 106.7(6) . 8_565
C3' N1 C3 C3 -153.9(9) . 8_565
C3' N1 C3 C3 -14.1(5) 8_565 8_565
C3 N1 C3' C5 71.6(12) . .
C3 N1 C3' C5 44.6(10) 8_565 .
C2 N1 C3' C5 -82.5(7) . .
C1 N1 C3' C5 164.1(6) . .
C3' N1 C3' C5 18.3(15) 8_565 .
N1 C2 C4 N2 0.000(1) . .
C5 N2 C4 C2 58.7(3) 8_565 .
C5 N2 C4 C2 -58.7(3) . .
C6 N2 C4 C2 180.0 . .
C5 N2 C5 C3' -76.4(7) 8_565 .
C6 N2 C5 C3' 162.0(7) . .
C4 N2 C5 C3' 40.6(7) . .
C5 N2 C5 C3 -44.1(7) 8_565 .
C6 N2 C5 C3 -165.7(6) . .
C4 N2 C5 C3 72.8(6) . .
N1 C3' C5 N2 27.3(8) . .
N1 C3' C5 C3 -55.9(9) . .
N1 C3 C5 N2 -27.3(9) . .
C3 C3 C5 N2 24.4(4) 8_565 .
N1 C3 C5 C3' 79.5(11) . .
C3 C3 C5 C3' 131.3(11) 8_565 .
C8 N3 C7 C7 -58.9(4) . 8_565
C9 N3 C7 C7 59.8(4) . 8_565
C10 N3 C7 C7 -179.5(4) . 8_565
C7 N3 C8 C8 58.7(4) . 8_565
C9 N3 C8 C8 -59.5(4) . 8_565
C10 N3 C8 C8 179.4(5) . 8_565
C7 N3 C9 C9 -58.9(4) . 8_565
C8 N3 C9 C9 58.8(4) . 8_565
C10 N3 C9 C9 -179.9(5) . 8_565
C11' N4 C11 C11 -87(3) . 8_565
C13' N4 C11 C11 -32.3(16) . 8_565
C12 N4 C11 C11 56.6(5) . 8_565
C14 N4 C11 C11 179.4(4) . 8_565
C12' N4 C11 C11 74.8(11) . 8_565
C13 N4 C11 C11 -60.3(4) . 8_565
C11' N4 C12 C12 -38.2(17) . 8_565
C13' N4 C12 C12 75.8(9) . 8_565
C14 N4 C12 C12 -179.8(4) . 8_565
C11 N4 C12 C12 -57.4(5) . 8_565
C12' N4 C12 C12 -93(2) . 8_565
C13 N4 C12 C12 56.7(5) . 8_565
C11' N4 C13 C13 71.8(13) . 8_565
C13' N4 C13 C13 -87.0(15) . 8_565
C12 N4 C13 C13 -56.1(5) . 8_565
C14 N4 C13 C13 -179.7(4) . 8_565
C11 N4 C13 C13 60.6(5) . 8_565
C12' N4 C13 C13 -34.1(16) . 8_565
C11' N4 C12' C12' -62.5(14) . 8_565
C13' N4 C12' C12' 64.3(10) . 8_565
C12 N4 C12' C12' 75.3(19) . 8_565
C14 N4 C12' C12' 179.9(3) . 8_565
C11 N4 C12' C12' -70.7(5) . 8_565
C13 N4 C12' C12' 33.1(14) . 8_565
C11' N4 C13' C13' 55.2(16) . 8_565
C12 N4 C13' C13' -71.2(5) . 8_565
C14 N4 C13' C13' -179.4(4) . 8_565
C11 N4 C13' C13' 31.8(15) . 8_565
C12' N4 C13' C13' -65.2(11) . 8_565
C13 N4 C13' C13' 78.9(12) . 8_565
C13' N4 C11' C11' -56.1(14) . 8_565
C12 N4 C11' C11' 37.6(16) . 8_565
C14 N4 C11' C11' 179.5(4) . 8_565
C11 N4 C11' C11' 84(3) . 8_565
C12' N4 C11' C11' 64.5(13) . 8_565
C13 N4 C11' C11' -70.6(6) . 8_565
